data_4116332
loop_
_publ_author_name
'Srinivasan S. Kuduva'
'Donald C. Craig'
'Ashwini Nangia'
'Gautam R. Desiraju'

_publ_contact_author_address
;
      Professor Gautam R. Desiraju
      School of Chemistry
      University of Hyderabad
      Hyderabad  500 046
      India
;
_publ_contact_author_email grdch@uohyd.ernet.in
_publ_contact_author_fax '91 40 3010567'
_publ_contact_author_phone '91 40 3010567'
_publ_section_title
;
 Cubanecarboxylic Acids. Crystal Engineering Considerations and the Role
 of C-H...O Hydrogen Bonds in Determining O-H...O Networks
;
_journal_name_full 'Journal of the American Chemical Society'
_journal_page_first 1936
_journal_page_last 1944
_journal_paper_doi 10.1021/ja981967u
_journal_volume 121
_journal_year 1999
_chemical_formula_sum 'C9 H7 Br O2'
_chemical_formula_weight 227.1
_space_group_IT_number 14
_symmetry_cell_setting monoclinic
_symmetry_space_group_name_Hall '-P 2ybc'
_symmetry_space_group_name_H-M 'P 1 21/c 1'
_atom_type_scat_source 'International Tables for X-ray Crystallography, Vol. IV'
_cell_angle_alpha 90.0000
_cell_angle_beta 113.13(2)
_cell_angle_gamma 90.0000
_cell_formula_units_Z 4
_cell_length_a 8.306(3)
_cell_length_b 7.261(2)
_cell_length_c 14.269(6)
_cell_measurement_reflns_used 10
_cell_measurement_temperature 294
_cell_measurement_theta_max 15
_cell_measurement_theta_min 12
_cell_volume 791.4(5)
_diffrn_measurement_device_type 'Nonius CAD-4'
_diffrn_measurement_method \w--2\q
_diffrn_radiation_type 'Mo K\a'
_diffrn_radiation_wavelength 0.71073
_diffrn_reflns_av_R_equivalents 0.028
_diffrn_reflns_limit_h_max 9
_diffrn_reflns_limit_h_min 0
_diffrn_reflns_limit_k_max 8
_diffrn_reflns_limit_k_min 0
_diffrn_reflns_limit_l_max 17
_diffrn_reflns_limit_l_min -17
_diffrn_reflns_number 1475
_diffrn_reflns_theta_max 25
_diffrn_standards_decay_% 0
_diffrn_standards_interval_time 30min
_diffrn_standards_number 1
_exptl_absorpt_coefficient_mu 5.089
_exptl_absorpt_correction_T_max 0.61
_exptl_absorpt_correction_T_min 0.43
_exptl_absorpt_correction_type analytical
_exptl_absorpt_process_details '(DeMeulenaer & Tompa, 1965)'
_exptl_crystal_colour colourless
_exptl_crystal_density_diffrn 1.91
_exptl_crystal_description plate
_exptl_crystal_F_000 448.0
_exptl_crystal_size_max 0.19
_exptl_crystal_size_mid 0.15
_exptl_crystal_size_min 0.11
_refine_diff_density_max 0.61
_refine_diff_density_min -0.70
_refine_ls_extinction_method none
_refine_ls_goodness_of_fit_ref 1.58
_refine_ls_hydrogen_treatment noref
_refine_ls_number_parameters 109
_refine_ls_number_reflns 1018
_refine_ls_R_factor_gt 0.032
_refine_ls_shift/su_max 0.03
_refine_ls_structure_factor_coef F
_refine_ls_weighting_details 'w = 1/[\s^2^(F) + 0.0016F^2^]'
_refine_ls_weighting_scheme calc
_refine_ls_wR_factor_ref 0.043
_reflns_number_gt 1018
_reflns_number_total 1392
_reflns_threshold_expression I>3\s(I)
_cod_data_source_file ja981967u_2.cif
_cod_data_source_block compound11
_cod_original_formula_sum 'C9 H7 Br1 O2'
_cod_database_code 4116332

loop_
_symmetry_equiv_pos_site_id
_symmetry_equiv_pos_as_xyz
1 x,y,z
2 -x,1/2+y,1/2-z
3 -x,-y,-z
4 x,1/2-y,1/2+z

loop_
_atom_site_label
_atom_site_fract_x
_atom_site_fract_y
_atom_site_fract_z
_atom_site_U_iso_or_equiv
_atom_site_adp_type
_atom_site_type_symbol
Br 0.43205(6) 0.75356(5) 0.44714(3) 0.058(1) Uani Br
O1 0.0156(5) 0.3239(4) -0.0020(2) 0.071(1) Uani O
O2 0.1018(3) 0.0768(3) 0.0899(2) 0.044(1) Uani O
C1 0.1828(4) 0.3621(4) 0.1744(2) 0.029(1) Uani C
C2 0.3107(5) 0.5267(4) 0.1818(3) 0.033(1) Uani C
C3 0.4326(5) 0.4596(5) 0.2912(3) 0.034(1) Uani C
C4 0.3293(5) 0.5860(5) 0.3348(2) 0.034(1) Uani C
C5 0.2094(5) 0.6531(4) 0.2269(3) 0.035(1) Uani C
C6 0.0802(5) 0.4931(4) 0.2204(3) 0.032(1) Uani C
C7 0.2012(5) 0.4269(4) 0.3299(3) 0.033(1) Uani C
C8 0.3029(5) 0.2995(5) 0.2844(3) 0.033(1) Uani C
C9 0.0971(5) 0.2481(4) 0.0836(3) 0.039(1) Uani C
HO1 0.0034 0.4608 -0.0004 0.071 Uani H
HO2 0.0263 0.0199 0.0232 0.044 Uani H
HC2 0.3515 0.5631 0.1271 0.033 Uani H
HC3 0.5630 0.4488 0.3179 0.034 Uani H
HC5 0.1757 0.7840 0.2069 0.035 Uani H
HC6 -0.0501 0.5049 0.1942 0.032 Uani H
HC7 0.1614 0.3925 0.3852 0.033 Uani H
HC8 0.3376 0.1693 0.3056 0.033 Uani H

loop_
_atom_site_aniso_label
_atom_site_aniso_U_11
_atom_site_aniso_U_22
_atom_site_aniso_U_33
_atom_site_aniso_U_12
_atom_site_aniso_U_13
_atom_site_aniso_U_23
_atom_site_aniso_type_symbol
Br 0.100(0) 0.040(0) 0.033(0) 0.001(0) -0.013(0) -0.015(0) Br
O1 0.156(3) 0.032(1) 0.026(1) 0.017(2) -0.030(2) -0.005(1) O
O2 0.074(2) 0.023(1) 0.037(1) -0.009(1) -0.011(1) -0.005(1) O
C1 0.038(2) 0.025(2) 0.025(2) -0.001(1) -0.006(1) 0.001(1) C
C2 0.039(2) 0.032(2) 0.027(2) -0.004(2) -0.001(2) 0.000(1) C
C3 0.037(2) 0.034(2) 0.030(2) -0.002(2) -0.007(2) -0.003(1) C
C4 0.049(2) 0.029(2) 0.024(2) 0.001(2) -0.005(2) -0.005(1) C
C5 0.052(2) 0.025(2) 0.027(2) 0.003(2) -0.006(2) -0.003(1) C
C6 0.037(2) 0.030(2) 0.029(2) 0.004(2) -0.006(2) -0.002(1) C
C7 0.041(2) 0.033(2) 0.025(2) 0.000(2) 0.001(2) -0.002(1) C
C8 0.045(2) 0.027(2) 0.026(2) 0.002(1) -0.006(2) 0.000(1) C
C9 0.047(2) 0.037(2) 0.032(2) 0.003(2) -0.007(2) -0.007(2) C

loop_
_geom_angle_atom_site_label_1
_geom_angle_atom_site_label_2
_geom_angle_atom_site_label_3
_geom_angle
_geom_angle_site_symmetry_1
_geom_angle_site_symmetry_2
_geom_angle_site_symmetry_3
_geom_angle_publ_flag
C2 C1 C6 88.6(2) 1_555 1_555 1_555 no
C2 C1 C8 90.4(3) 1_555 1_555 1_555 no
C2 C1 C9 124.6(3) 1_555 1_555 1_555 no
C6 C1 C8 89.7(2) 1_555 1_555 1_555 no
C6 C1 C9 123.6(3) 1_555 1_555 1_555 no
C8 C1 C9 128.4(3) 1_555 1_555 1_555 no
C1 C2 C3 89.1(2) 1_555 1_555 1_555 no
C1 C2 C5 90.8(2) 1_555 1_555 1_555 no
C3 C2 C5 90.8(2) 1_555 1_555 1_555 no
C2 C3 C4 88.5(2) 1_555 1_555 1_555 no
C2 C3 C8 90.5(2) 1_555 1_555 1_555 no
C4 C3 C8 89.3(3) 1_555 1_555 1_555 no
Br C4 C3 125.2(2) 1_555 1_555 1_555 no
Br C4 C5 122.1(2) 1_555 1_555 1_555 no
Br C4 C7 125.5(2) 1_555 1_555 1_555 no
C3 C4 C5 91.6(2) 1_555 1_555 1_555 no
C3 C4 C7 91.1(2) 1_555 1_555 1_555 no
C5 C4 C7 91.6(3) 1_555 1_555 1_555 no
C2 C5 C4 89.2(2) 1_555 1_555 1_555 no
C2 C5 C6 90.4(2) 1_555 1_555 1_555 no
C4 C5 C6 89.0(3) 1_555 1_555 1_555 no
C1 C6 C5 90.1(3) 1_555 1_555 1_555 no
C1 C6 C7 89.4(2) 1_555 1_555 1_555 no
C5 C6 C7 90.7(2) 1_555 1_555 1_555 no
C4 C7 C6 88.7(2) 1_555 1_555 1_555 no
C4 C7 C8 89.2(3) 1_555 1_555 1_555 no
C6 C7 C8 90.4(2) 1_555 1_555 1_555 no
C1 C8 C3 89.9(3) 1_555 1_555 1_555 no
C1 C8 C7 90.5(2) 1_555 1_555 1_555 no
C3 C8 C7 90.3(2) 1_555 1_555 1_555 no
O1 C9 O2 119.5(4) 1_555 1_555 1_555 no
O1 C9 C1 119.8(3) 1_555 1_555 1_555 no
O2 C9 C1 120.6(3) 1_555 1_555 1_555 no

loop_
_geom_bond_atom_site_label_1
_geom_bond_atom_site_label_2
_geom_bond_distance
_geom_bond_site_symmetry_1
_geom_bond_site_symmetry_2
_geom_bond_publ_flag
Br C4 1.924(3) 1_555 1_555 no
O1 C9 1.266(5) 1_555 1_555 no
O2 C9 1.246(4) 1_555 1_555 no
C1 C2 1.575(4) 1_555 1_555 no
C1 C6 1.581(4) 1_555 1_555 no
C1 C8 1.560(4) 1_555 1_555 no
C1 C9 1.466(5) 1_555 1_555 no
C2 C3 1.568(4) 1_555 1_555 no
C2 C5 1.546(5) 1_555 1_555 no
C3 C4 1.545(5) 1_555 1_555 no
C3 C8 1.562(5) 1_555 1_555 no
C4 C5 1.548(4) 1_555 1_555 no
C4 C7 1.553(5) 1_555 1_555 no
C5 C6 1.560(5) 1_555 1_555 no
C6 C7 1.565(4) 1_555 1_555 no
C7 C8 1.556(5) 1_555 1_555 no

loop_
_geom_torsion_atom_site_label_1
_geom_torsion_atom_site_label_2
_geom_torsion_atom_site_label_3
_geom_torsion_atom_site_label_4
_geom_torsion
_geom_torsion_site_symmetry_1
_geom_torsion_site_symmetry_2
_geom_torsion_site_symmetry_3
_geom_torsion_site_symmetry_4
_geom_torsion_publ_flag
C6 C1 C2 C3 90.9(2) 1_555 1_555 1_555 1_555 no
C6 C1 C2 C5 0.1(3) 1_555 1_555 1_555 1_555 no
C8 C1 C2 C3 1.2(3) 1_555 1_555 1_555 1_555 no
C8 C1 C2 C5 -89.5(2) 1_555 1_555 1_555 1_555 no
C9 C1 C2 C3 -138.2(3) 1_555 1_555 1_555 1_555 no
C9 C1 C2 C5 131.1(3) 1_555 1_555 1_555 1_555 no
C2 C1 C6 C5 -0.1(3) 1_555 1_555 1_555 1_555 no
C2 C1 C6 C7 -90.8(2) 1_555 1_555 1_555 1_555 no
C8 C1 C6 C5 90.3(3) 1_555 1_555 1_555 1_555 no
C8 C1 C6 C7 -0.5(3) 1_555 1_555 1_555 1_555 no
C9 C1 C6 C5 -131.9(3) 1_555 1_555 1_555 1_555 no
C9 C1 C6 C7 137.4(3) 1_555 1_555 1_555 1_555 no
C2 C1 C8 C3 -1.3(3) 1_555 1_555 1_555 1_555 no
C2 C1 C8 C7 89.1(3) 1_555 1_555 1_555 1_555 no
C6 C1 C8 C3 -89.9(3) 1_555 1_555 1_555 1_555 no
C6 C1 C8 C7 0.5(3) 1_555 1_555 1_555 1_555 no
C9 C1 C8 C3 135.6(4) 1_555 1_555 1_555 1_555 no
C9 C1 C8 C7 -134.0(4) 1_555 1_555 1_555 1_555 no
C2 C1 C9 O1 -50.2(6) 1_555 1_555 1_555 1_555 no
C2 C1 C9 O2 130.7(4) 1_555 1_555 1_555 1_555 no
C6 C1 C9 O1 64.8(5) 1_555 1_555 1_555 1_555 no
C6 C1 C9 O2 -114.3(4) 1_555 1_555 1_555 1_555 no
C8 C1 C9 O1 -174.0(4) 1_555 1_555 1_555 1_555 no
C8 C1 C9 O2 6.8(6) 1_555 1_555 1_555 1_555 no
C1 C2 C3 C4 -90.6(3) 1_555 1_555 1_555 1_555 no
C1 C2 C3 C8 -1.2(3) 1_555 1_555 1_555 1_555 no
C5 C2 C3 C4 0.3(3) 1_555 1_555 1_555 1_555 no
C5 C2 C3 C8 89.6(3) 1_555 1_555 1_555 1_555 no
C1 C2 C5 C4 88.9(2) 1_555 1_555 1_555 1_555 no
C1 C2 C5 C6 -0.1(3) 1_555 1_555 1_555 1_555 no
C3 C2 C5 C4 -0.3(3) 1_555 1_555 1_555 1_555 no
C3 C2 C5 C6 -89.3(2) 1_555 1_555 1_555 1_555 no
C2 C3 C4 Br -132.3(3) 1_555 1_555 1_555 1_555 no
C2 C3 C4 C5 -0.3(3) 1_555 1_555 1_555 1_555 no
C2 C3 C4 C7 91.4(2) 1_555 1_555 1_555 1_555 no
C8 C3 C4 Br 137.1(3) 1_555 1_555 1_555 1_555 no
C8 C3 C4 C5 -90.8(3) 1_555 1_555 1_555 1_555 no
C8 C3 C4 C7 0.8(3) 1_555 1_555 1_555 1_555 no
C2 C3 C8 C1 1.3(3) 1_555 1_555 1_555 1_555 no
C2 C3 C8 C7 -89.3(3) 1_555 1_555 1_555 1_555 no
C4 C3 C8 C1 89.7(3) 1_555 1_555 1_555 1_555 no
C4 C3 C8 C7 -0.8(3) 1_555 1_555 1_555 1_555 no
Br C4 C5 C2 134.5(2) 1_555 1_555 1_555 1_555 no
Br C4 C5 C6 -135.0(2) 1_555 1_555 1_555 1_555 no
C3 C4 C5 C2 0.3(3) 1_555 1_555 1_555 1_555 no
C3 C4 C5 C6 90.7(3) 1_555 1_555 1_555 1_555 no
C7 C4 C5 C2 -90.9(3) 1_555 1_555 1_555 1_555 no
C7 C4 C5 C6 -0.4(3) 1_555 1_555 1_555 1_555 no
Br C4 C7 C6 132.6(3) 1_555 1_555 1_555 1_555 no
Br C4 C7 C8 -136.9(3) 1_555 1_555 1_555 1_555 no
C3 C4 C7 C6 -91.2(2) 1_555 1_555 1_555 1_555 no
C3 C4 C7 C8 -0.8(3) 1_555 1_555 1_555 1_555 no
C5 C4 C7 C6 0.4(3) 1_555 1_555 1_555 1_555 no
